data_7036979
loop_
_publ_author_name
'Binder, Justin F.'
'Corrente, Andrea M.'
'Macdonald, Charles L. B.'

_publ_section_title
;
 A simple route to phosphamethine cyanines from S,N-heterocyclic carbenes.
;
_journal_issue 5
_journal_name_full 'Dalton transactions (Cambridge, England : 2003)'
_journal_page_first 2138
_journal_page_last 2147
_journal_paper_doi 10.1039/c5dt03019f
_journal_volume 45
_journal_year 2016
_chemical_formula_moiety 'C9 H10 N S, I'
_chemical_formula_sum 'C9 H10 I N S'
_chemical_formula_weight 291.14
_chemical_name_systematic
;
 ?
;
_space_group_crystal_system monoclinic
_space_group_IT_number 14
_space_group_name_Hall '-P 2ybc'
_space_group_name_H-M_alt 'P 1 21/c 1'
_symmetry_space_group_name_Hall '-P 2ybc'
_symmetry_space_group_name_H-M 'P 1 21/c 1'
_atom_sites_solution_hydrogens geom
_atom_sites_solution_primary direct
_atom_sites_solution_secondary difmap
_audit_creation_method SHELXL-2014/7
_audit_update_record
;
2015-07-20 deposited with the CCDC.
2015-10-28 downloaded from the CCDC.
;
_cell_angle_alpha 90
_cell_angle_beta 103.4220(10)
_cell_angle_gamma 90
_cell_formula_units_Z 4
_cell_length_a 7.3740(9)
_cell_length_b 16.650(2)
_cell_length_c 8.6559(10)
_cell_measurement_reflns_used 8330
_cell_measurement_temperature 173(2)
_cell_measurement_theta_max 28.09
_cell_measurement_theta_min 2.71
_cell_volume 1033.7(2)
_computing_cell_refinement 'Bruker SMART'
_computing_data_collection 'Bruker SMART'
_computing_data_reduction 'Bruker SAINT'
_computing_molecular_graphics 'Bruker SHELXTL'
_computing_publication_material 'Bruker SHELXTL'
_computing_structure_refinement 'SHELXL-2014/7 (Sheldrick, 2014)'
_computing_structure_solution 'Bruker SHELXTL'
_diffrn_ambient_temperature 173(2)
_diffrn_measured_fraction_theta_full 1.000
_diffrn_measured_fraction_theta_max 0.950
_diffrn_measurement_device_type 'CCD area detector'
_diffrn_measurement_method 'phi and omega scans'
_diffrn_radiation_type MoK\a
_diffrn_radiation_wavelength 0.71073
_diffrn_reflns_av_R_equivalents 0.0249
_diffrn_reflns_av_unetI/netI 0.0205
_diffrn_reflns_laue_measured_fraction_full 1.000
_diffrn_reflns_laue_measured_fraction_max 0.950
_diffrn_reflns_limit_h_max 9
_diffrn_reflns_limit_h_min -9
_diffrn_reflns_limit_k_max 21
_diffrn_reflns_limit_k_min -21
_diffrn_reflns_limit_l_max 10
_diffrn_reflns_limit_l_min -11
_diffrn_reflns_number 11380
_diffrn_reflns_point_group_measured_fraction_full 1.000
_diffrn_reflns_point_group_measured_fraction_max 0.950
_diffrn_reflns_theta_full 25.242
_diffrn_reflns_theta_max 28.111
_diffrn_reflns_theta_min 2.446
_exptl_absorpt_coefficient_mu 3.247
_exptl_absorpt_correction_T_max 0.378
_exptl_absorpt_correction_T_min 0.286
_exptl_absorpt_correction_type multi-scan
_exptl_absorpt_process_details 'SADABS; Bruker, 2001'
_exptl_crystal_colour pale
_exptl_crystal_density_diffrn 1.871
_exptl_crystal_density_method 'not measured'
_exptl_crystal_description prism
_exptl_crystal_F_000 560
_exptl_crystal_size_max 0.50
_exptl_crystal_size_mid 0.40
_exptl_crystal_size_min 0.30
_refine_diff_density_max 0.753
_refine_diff_density_min -0.644
_refine_diff_density_rms 0.102
_refine_ls_extinction_method none
_refine_ls_goodness_of_fit_ref 1.295
_refine_ls_hydrogen_treatment constr
_refine_ls_matrix_type full
_refine_ls_number_parameters 109
_refine_ls_number_reflns 2402
_refine_ls_number_restraints 0
_refine_ls_restrained_S_all 1.295
_refine_ls_R_factor_all 0.0386
_refine_ls_R_factor_gt 0.0354
_refine_ls_shift/su_max 0.001
_refine_ls_shift/su_mean 0.000
_refine_ls_structure_factor_coef Fsqd
_refine_ls_weighting_details 'w=1/[\s^2^(Fo^2^)+(0.0175P)^2^+1.9850P] where P=(Fo^2^+2Fc^2^)/3'
_refine_ls_weighting_scheme calc
_refine_ls_wR_factor_gt 0.0684
_refine_ls_wR_factor_ref 0.0698
_reflns_Friedel_coverage 0.000
_reflns_number_gt 2263
_reflns_number_total 2402
_reflns_threshold_expression 'I > 2\s(I)'
_cod_data_source_file c5dt03019f2.cif
_cod_data_source_block shelx
_cod_depositor_comments 'Adding full bibliography for 7036976--7036983.cif.'
_cod_original_cell_volume 1033.8(2)
_cod_database_code 7036979
_shelx_shelxl_version_number 2014/7
_shelx_space_group_comment
;
The symmetry employed for this shelxl refinement is uniquely defined
by the following loop, which should always be used as a source of
symmetry information in preference to the above space-group names.
They are only intended as comments.
;

loop_
_space_group_symop_operation_xyz
'x, y, z'
'-x, y+1/2, -z+1/2'
'-x, -y, -z'
'x, -y-1/2, z-1/2'

loop_
_atom_site_label
_atom_site_type_symbol
_atom_site_fract_x
_atom_site_fract_y
_atom_site_fract_z
_atom_site_U_iso_or_equiv
_atom_site_adp_type
_atom_site_occupancy
_atom_site_site_symmetry_order
_atom_site_calc_flag
_atom_site_refinement_flags_posn
_atom_site_refinement_flags_adp
C1 C 1.3047(6) 0.3306(3) 1.0474(5) 0.0333(9) Uani 1 1 d . .
H1 H 1.3776 0.2973 0.9963 0.040 Uiso 1 1 calc R U
N N 1.1244(4) 0.33987(19) 0.9938(4) 0.0262(6) Uani 1 1 d . .
S S 1.39665(14) 0.38270(7) 1.21489(12) 0.0364(2) Uani 1 1 d . .
C2 C 1.0452(5) 0.3930(2) 1.0848(4) 0.0243(7) Uani 1 1 d . .
C3 C 0.8606(5) 0.4185(2) 1.0545(4) 0.0271(7) Uani 1 1 d . .
H3 H 0.7693 0.3983 0.9671 0.033 Uiso 1 1 calc R U
C4 C 0.8163(5) 0.4743(2) 1.1570(5) 0.0294(8) Uani 1 1 d . .
H4 H 0.6916 0.4931 1.1395 0.035 Uiso 1 1 calc R U
C5 C 0.9496(6) 0.5040(2) 1.2860(4) 0.0297(8) Uani 1 1 d . .
H5 H 0.9133 0.5423 1.3544 0.036 Uiso 1 1 calc R U
C6 C 1.1328(5) 0.4791(2) 1.3163(4) 0.0283(8) Uani 1 1 d . .
H6 H 1.2234 0.4996 1.4040 0.034 Uiso 1 1 calc R U
C7 C 1.1794(5) 0.4231(2) 1.2135(4) 0.0258(7) Uani 1 1 d . .
C21 C 1.0144(6) 0.2952(2) 0.8564(4) 0.0336(9) Uani 1 1 d . .
H21A H 1.0974 0.2774 0.7880 0.040 Uiso 1 1 calc R U
H21B H 0.9184 0.3311 0.7928 0.040 Uiso 1 1 calc R U
C22 C 0.9210(6) 0.2228(3) 0.9097(5) 0.0378(9) Uani 1 1 d . .
H22A H 0.8490 0.1942 0.8164 0.057 Uiso 1 1 calc R U
H22B H 1.0161 0.1868 0.9711 0.057 Uiso 1 1 calc R U
H22C H 0.8373 0.2404 0.9760 0.057 Uiso 1 1 calc R U
I I 0.47481(4) 0.36268(2) 0.66931(3) 0.03291(9) Uani 1 1 d . .

loop_
_atom_site_aniso_label
_atom_site_aniso_U_11
_atom_site_aniso_U_22
_atom_site_aniso_U_33
_atom_site_aniso_U_23
_atom_site_aniso_U_13
_atom_site_aniso_U_12
C1 0.037(2) 0.034(2) 0.030(2) 0.0047(16) 0.0112(17) 0.0062(17)
N 0.0308(16) 0.0269(16) 0.0216(14) 0.0009(12) 0.0077(12) 0.0005(12)
S 0.0256(5) 0.0499(6) 0.0321(5) 0.0014(4) 0.0031(4) 0.0013(4)
C2 0.0291(18) 0.0217(17) 0.0214(16) 0.0030(13) 0.0046(14) -0.0034(14)
C3 0.0254(18) 0.0293(19) 0.0248(17) 0.0045(15) 0.0021(14) -0.0047(15)
C4 0.0306(19) 0.0263(19) 0.033(2) 0.0067(15) 0.0101(16) 0.0036(15)
C5 0.045(2) 0.0230(18) 0.0234(18) 0.0020(14) 0.0130(16) -0.0011(16)
C6 0.035(2) 0.0269(19) 0.0206(17) 0.0020(14) 0.0025(15) -0.0068(16)
C7 0.0242(17) 0.0282(19) 0.0239(17) 0.0056(14) 0.0035(14) -0.0018(14)
C21 0.046(2) 0.035(2) 0.0197(17) -0.0045(15) 0.0068(16) 0.0007(18)
C22 0.047(2) 0.031(2) 0.035(2) -0.0075(17) 0.0088(19) -0.0052(18)
I 0.03049(14) 0.03635(15) 0.02903(14) -0.00255(11) 0.00106(10) -0.00107(11)

loop_
_atom_type_symbol
_atom_type_description
_atom_type_scat_dispersion_real
_atom_type_scat_dispersion_imag
_atom_type_scat_source
C C 0.0033 0.0016 'International Tables Vol C Tables 4.2.6.8 and 6.1.1.4'
H H 0.0000 0.0000 'International Tables Vol C Tables 4.2.6.8 and 6.1.1.4'
N N 0.0061 0.0033 'International Tables Vol C Tables 4.2.6.8 and 6.1.1.4'
S S 0.1246 0.1234 'International Tables Vol C Tables 4.2.6.8 and 6.1.1.4'
I I -0.4742 1.8119 'International Tables Vol C Tables 4.2.6.8 and 6.1.1.4'

loop_
_geom_angle_atom_site_label_1
_geom_angle_atom_site_label_2
_geom_angle_atom_site_label_3
_geom_angle
N C1 S 114.5(3)
N C1 H1 122.7
S C1 H1 122.7
C1 N C2 113.3(3)
C1 N C21 123.2(3)
C2 N C21 123.3(3)
C1 S C7 90.41(19)
C3 C2 N 127.2(3)
C3 C2 C7 121.4(3)
N C2 C7 111.4(3)
C4 C3 C2 116.9(3)
C4 C3 H3 121.5
C2 C3 H3 121.5
C3 C4 C5 121.8(4)
C3 C4 H4 119.1
C5 C4 H4 119.1
C6 C5 C4 121.5(4)
C6 C5 H5 119.2
C4 C5 H5 119.2
C5 C6 C7 117.2(3)
C5 C6 H6 121.4
C7 C6 H6 121.4
C6 C7 C2 121.1(3)
C6 C7 S 128.5(3)
C2 C7 S 110.3(3)
N C21 C22 111.1(3)
N C21 H21A 109.4
C22 C21 H21A 109.4
N C21 H21B 109.4
C22 C21 H21B 109.4
H21A C21 H21B 108.0
C21 C22 H22A 109.5
C21 C22 H22B 109.5
H22A C22 H22B 109.5
C21 C22 H22C 109.5
H22A C22 H22C 109.5
H22B C22 H22C 109.5

loop_
_geom_bond_atom_site_label_1
_geom_bond_atom_site_label_2
_geom_bond_distance
C1 N 1.312(5)
C1 S 1.690(4)
C1 H1 0.9500
N C2 1.399(5)
N C21 1.475(5)
S C7 1.735(4)
C2 C3 1.392(5)
C2 C7 1.400(5)
C3 C4 1.375(5)
C3 H3 0.9500
C4 C5 1.396(5)
C4 H4 0.9500
C5 C6 1.379(6)
C5 H5 0.9500
C6 C7 1.386(5)
C6 H6 0.9500
C21 C22 1.513(6)
C21 H21A 0.9900
C21 H21B 0.9900
C22 H22A 0.9800
C22 H22B 0.9800
C22 H22C 0.9800
